data_7153465
loop_
_publ_author_name
'Sakamoto, Masami'
'Yagishita, Fumitoshi'
'Ando, Masaru'
'Sasahara, Yuich'
'Kamataki, Norifumi'
'Ohta, Mai'
'Mino, Takashi'
'Kasashima, Yoshio'
'Fujita, Tsutomu'

_publ_section_title
;
 Generation and amplification of optical activity of axially chiral
 N-(1-naphthyl)-2(1H)-pyrimidinethione by crystallization.
;
_journal_issue 23
_journal_name_full 'Organic &amp; biomolecular chemistry'
_journal_page_first 5418
_journal_page_last 5422
_journal_paper_doi 10.1039/c0ob00262c
_journal_volume 8
_journal_year 2010
_chemical_formula_sum 'C16 H14 N2 S'
_chemical_formula_weight 266.35
_space_group_IT_number 78
_symmetry_cell_setting tetragonal
_symmetry_space_group_name_Hall 'P 4cw'
_symmetry_space_group_name_H-M 'P 43'
_atom_sites_solution_hydrogens geom
_atom_sites_solution_primary direct
_atom_sites_solution_secondary difmap
_audit_creation_method SHELXL-97
_cell_angle_alpha 90.00
_cell_angle_beta 90.00
_cell_angle_gamma 90.00
_cell_formula_units_Z 4
_cell_length_a 7.6223(3)
_cell_length_b 7.6223(3)
_cell_length_c 23.186(2)
_cell_measurement_reflns_used 2784
_cell_measurement_temperature 173
_cell_measurement_theta_max 25.41
_cell_measurement_theta_min 2.67
_cell_volume 1347.09(14)
_computing_cell_refinement 'Bruker SMART'
_computing_data_collection 'Bruker SMART'
_computing_data_reduction 'Bruker SAINT'
_computing_molecular_graphics 'Bruker SHELXTL'
_computing_publication_material 'Bruker SHELXTL'
_computing_structure_refinement 'SHELXL-97 (Sheldrick, 1997)'
_computing_structure_solution 'SHELXS-97 (Sheldrick, 1990)'
_diffrn_ambient_temperature 173
_diffrn_detector_area_resol_mean 8.333
_diffrn_measured_fraction_theta_full 1.000
_diffrn_measured_fraction_theta_max 0.946
_diffrn_measurement_device_type 'APEX II CCD area detector'
_diffrn_measurement_method 'phi and omega scans'
_diffrn_radiation_monochromator graphite
_diffrn_radiation_source 'fine-focus sealed tube'
_diffrn_radiation_type MoK\a
_diffrn_radiation_wavelength 0.71073
_diffrn_reflns_av_R_equivalents 0.0238
_diffrn_reflns_av_sigmaI/netI 0.0333
_diffrn_reflns_limit_h_max 10
_diffrn_reflns_limit_h_min -10
_diffrn_reflns_limit_k_max 10
_diffrn_reflns_limit_k_min -5
_diffrn_reflns_limit_l_max 25
_diffrn_reflns_limit_l_min -29
_diffrn_reflns_number 7568
_diffrn_reflns_theta_full 25.00
_diffrn_reflns_theta_max 28.34
_diffrn_reflns_theta_min 2.67
_diffrn_standards_decay_% 0
_diffrn_standards_number 0
_exptl_absorpt_coefficient_mu 0.227
_exptl_absorpt_correction_T_max 0.9777
_exptl_absorpt_correction_T_min 0.8950
_exptl_absorpt_correction_type empirical
_exptl_absorpt_process_details 'SADABS Sheldrick 1996'
_exptl_crystal_colour yellow
_exptl_crystal_density_diffrn 1.313
_exptl_crystal_density_method 'not measured'
_exptl_crystal_description prismatic
_exptl_crystal_F_000 560
_exptl_crystal_size_max 0.50
_exptl_crystal_size_mid 0.10
_exptl_crystal_size_min 0.10
_refine_diff_density_max 0.367
_refine_diff_density_min -0.151
_refine_diff_density_rms 0.038
_refine_ls_abs_structure_details 'Flack H D (1983), Acta Cryst. A39, 876-881'
_refine_ls_abs_structure_Flack 0.01(7)
_refine_ls_extinction_method none
_refine_ls_goodness_of_fit_ref 1.034
_refine_ls_hydrogen_treatment constr
_refine_ls_matrix_type full
_refine_ls_number_parameters 174
_refine_ls_number_reflns 2928
_refine_ls_number_restraints 1
_refine_ls_restrained_S_all 1.034
_refine_ls_R_factor_all 0.0467
_refine_ls_R_factor_gt 0.0384
_refine_ls_shift/su_max 0.000
_refine_ls_shift/su_mean 0.000
_refine_ls_structure_factor_coef Fsqd
_refine_ls_weighting_details 'calc w=1/[\s^2^(Fo^2^)+(0.0512P)^2^+0.1383P] where P=(Fo^2^+2Fc^2^)/3'
_refine_ls_weighting_scheme calc
_refine_ls_wR_factor_gt 0.0892
_refine_ls_wR_factor_ref 0.0938
_reflns_number_gt 2583
_reflns_number_total 2928
_reflns_threshold_expression >2sigma(I)
_cod_data_source_file c0ob00262c.txt
_cod_data_source_block saka69_p43
_cod_depositor_comments
;
The following automatic conversions were performed:

'_symmetry_cell_setting' value 'Tetragonal' changed to 'tetragonal'
according to /home/saulius/struct/CIF-dictionaries/cif_core.dic
dictionary named 'cif_core.dic' version 2.4.2 from 2011-04-26.

Automatic conversion script
Id: cif_fix_values 1891 2012-01-12 08:04:46Z andrius 
;
_cod_original_sg_symbol_H-M P4(3)
_cod_database_code 7153465

loop_
_symmetry_equiv_pos_as_xyz
'x, y, z'
'-x, -y, z+1/2'
'-y, x, z+3/4'
'y, -x, z+1/4'

loop_
_atom_site_label
_atom_site_type_symbol
_atom_site_fract_x
_atom_site_fract_y
_atom_site_fract_z
_atom_site_U_iso_or_equiv
_atom_site_adp_type
_atom_site_occupancy
_atom_site_symmetry_multiplicity
_atom_site_calc_flag
_atom_site_refinement_flags
S1 S 0.27765(7) 0.01243(8) 0.21078(2) 0.03903(15) Uani 1 1 d .
C8 C 0.7298(3) -0.0060(3) 0.25165(11) 0.0396(5) Uani 1 1 d .
H8 H 0.7512 -0.1066 0.2285 0.048 Uiso 1 1 calc R
C3 C 0.6440(3) 0.1513(3) 0.06956(9) 0.0331(5) Uani 1 1 d .
H3 H 0.7194 0.1811 0.0385 0.040 Uiso 1 1 calc R
C11 C 0.6730(3) 0.2937(3) 0.31822(9) 0.0348(5) Uani 1 1 d .
C2 C 0.6977(3) 0.1734(3) 0.12471(9) 0.0343(5) Uani 1 1 d .
C4 C 0.4764(3) 0.0843(3) 0.05878(9) 0.0319(5) Uani 1 1 d .
C7 C 0.6440(3) 0.1322(3) 0.22834(10) 0.0343(5) Uani 1 1 d .
C14 C 0.5099(3) 0.5841(3) 0.26992(11) 0.0392(5) Uani 1 1 d .
H14 H 0.4536 0.6844 0.2542 0.047 Uiso 1 1 calc R
C16 C 0.6143(3) 0.2857(3) 0.26025(10) 0.0344(5) Uani 1 1 d .
C15 C 0.5282(3) 0.4379(3) 0.23642(11) 0.0364(5) Uani 1 1 d .
H15 H 0.4850 0.4365 0.1980 0.044 Uiso 1 1 calc R
C1 C 0.4143(3) 0.0653(3) 0.15648(10) 0.0319(4) Uani 1 1 d .
C12 C 0.6495(3) 0.4479(4) 0.35000(11) 0.0481(6) Uani 1 1 d .
H12 H 0.6893 0.4525 0.3888 0.058 Uiso 1 1 calc R
C10 C 0.7591(3) 0.1413(4) 0.34183(11) 0.0461(6) Uani 1 1 d .
H10 H 0.7965 0.1429 0.3809 0.055 Uiso 1 1 calc R
C5 C 0.8739(3) 0.2432(3) 0.14013(11) 0.0453(6) Uani 1 1 d .
H5A H 0.9363 0.2774 0.1049 0.068 Uiso 1 1 calc R
H5B H 0.9409 0.1524 0.1604 0.068 Uiso 1 1 calc R
H5C H 0.8604 0.3458 0.1652 0.068 Uiso 1 1 calc R
C6 C 0.4162(3) 0.0472(3) -0.00135(9) 0.0411(5) Uani 1 1 d .
H6A H 0.4213 -0.0794 -0.0086 0.062 Uiso 1 1 calc R
H6B H 0.4926 0.1083 -0.0288 0.062 Uiso 1 1 calc R
H6C H 0.2953 0.0884 -0.0061 0.062 Uiso 1 1 calc R
C9 C 0.7882(3) -0.0049(3) 0.30934(11) 0.0405(6) Uani 1 1 d .
H9 H 0.8465 -0.1039 0.3252 0.049 Uiso 1 1 calc R
C13 C 0.5715(3) 0.5904(4) 0.32678(12) 0.0507(7) Uani 1 1 d .
H13 H 0.5585 0.6945 0.3489 0.061 Uiso 1 1 calc R
N1 N 0.5845(2) 0.1247(2) 0.16851(7) 0.0330(4) Uani 1 1 d .
N2 N 0.3644(2) 0.0466(2) 0.10095(8) 0.0329(4) Uani 1 1 d .

loop_
_atom_site_aniso_label
_atom_site_aniso_U_11
_atom_site_aniso_U_22
_atom_site_aniso_U_33
_atom_site_aniso_U_23
_atom_site_aniso_U_13
_atom_site_aniso_U_12
S1 0.0346(3) 0.0428(3) 0.0396(3) 0.0008(2) 0.0047(2) -0.0074(2)
C8 0.0371(12) 0.0369(12) 0.0449(13) 0.0056(10) -0.0041(10) 0.0003(10)
C3 0.0374(11) 0.0331(11) 0.0288(11) 0.0059(9) 0.0018(9) 0.0025(9)
C11 0.0271(10) 0.0452(12) 0.0322(11) -0.0006(10) 0.0005(9) -0.0088(9)
C2 0.0308(11) 0.0358(11) 0.0362(12) 0.0036(9) 0.0016(9) 0.0002(9)
C4 0.0355(11) 0.0267(10) 0.0336(11) -0.0004(8) -0.0068(9) 0.0077(9)
C7 0.0325(11) 0.0341(11) 0.0362(11) 0.0033(9) -0.0034(9) -0.0030(8)
C14 0.0359(12) 0.0345(11) 0.0472(14) -0.0002(10) 0.0083(10) -0.0031(9)
C16 0.0265(10) 0.0395(12) 0.0373(11) -0.0006(9) 0.0035(9) -0.0088(9)
C15 0.0356(11) 0.0309(10) 0.0428(12) 0.0019(10) 0.0036(10) -0.0057(9)
C1 0.0303(11) 0.0255(10) 0.0398(12) -0.0017(9) -0.0017(9) -0.0020(9)
C12 0.0411(13) 0.0597(16) 0.0436(14) -0.0111(12) 0.0065(11) -0.0126(12)
C10 0.0379(12) 0.0604(16) 0.0399(13) 0.0062(12) -0.0035(10) -0.0101(12)
C5 0.0374(13) 0.0583(16) 0.0400(13) 0.0047(12) 0.0010(10) -0.0114(11)
C6 0.0472(14) 0.0443(13) 0.0319(12) -0.0052(10) -0.0059(10) 0.0062(11)
C9 0.0372(12) 0.0411(13) 0.0433(14) 0.0101(10) -0.0048(10) 0.0008(10)
C13 0.0453(14) 0.0505(15) 0.0563(16) -0.0133(13) 0.0121(13) -0.0120(12)
N1 0.0323(9) 0.0359(10) 0.0308(9) 0.0004(7) -0.0017(7) -0.0041(8)
N2 0.0333(9) 0.0307(9) 0.0348(10) -0.0031(8) -0.0043(8) -0.0006(8)

loop_
_atom_type_symbol
_atom_type_description
_atom_type_scat_dispersion_real
_atom_type_scat_dispersion_imag
_atom_type_scat_source
C C 0.0033 0.0016 'International Tables Vol C Tables 4.2.6.8 and 6.1.1.4'
H H 0.0000 0.0000 'International Tables Vol C Tables 4.2.6.8 and 6.1.1.4'
N N 0.0061 0.0033 'International Tables Vol C Tables 4.2.6.8 and 6.1.1.4'
S S 0.1246 0.1234 'International Tables Vol C Tables 4.2.6.8 and 6.1.1.4'

loop_
_geom_angle_atom_site_label_1
_geom_angle_atom_site_label_2
_geom_angle_atom_site_label_3
_geom_angle
C7 C8 C9 121.8(2)
C7 C8 H8 119.1
C9 C8 H8 119.1
C2 C3 C4 119.4(2)
C2 C3 H3 120.3
C4 C3 H3 120.3
C12 C11 C16 119.7(2)
C12 C11 C10 122.4(2)
C16 C11 C10 118.0(2)
C3 C2 N1 118.1(2)
C3 C2 C5 123.0(2)
N1 C2 C5 118.84(18)
N2 C4 C3 122.29(19)
N2 C4 C6 116.60(19)
C3 C4 C6 121.1(2)
C8 C7 C16 121.1(2)
C8 C7 N1 120.0(2)
C16 C7 N1 118.89(19)
C15 C14 C13 122.0(2)
C15 C14 H14 119.0
C13 C14 H14 119.0
C7 C16 C11 119.0(2)
C7 C16 C15 122.8(2)
C11 C16 C15 118.2(2)
C14 C15 C16 119.0(2)
C14 C15 H15 120.5
C16 C15 H15 120.5
N2 C1 N1 119.0(2)
N2 C1 S1 120.91(16)
N1 C1 S1 120.09(16)
C13 C12 C11 121.5(2)
C13 C12 H12 119.3
C11 C12 H12 119.3
C9 C10 C11 121.5(2)
C9 C10 H10 119.3
C11 C10 H10 119.3
C2 C5 H5A 109.5
C2 C5 H5B 109.5
H5A C5 H5B 109.5
C2 C5 H5C 109.5
H5A C5 H5C 109.5
H5B C5 H5C 109.5
C4 C6 H6A 109.5
C4 C6 H6B 109.5
H6A C6 H6B 109.5
C4 C6 H6C 109.5
H6A C6 H6C 109.5
H6B C6 H6C 109.5
C10 C9 C8 118.6(2)
C10 C9 H9 120.7
C8 C9 H9 120.7
C12 C13 C14 119.7(2)
C12 C13 H13 120.2
C14 C13 H13 120.2
C2 N1 C1 121.18(18)
C2 N1 C7 119.56(17)
C1 N1 C7 119.25(18)
C4 N2 C1 119.84(18)

loop_
_geom_bond_atom_site_label_1
_geom_bond_atom_site_label_2
_geom_bond_distance
S1 C1 1.683(2)
C8 C7 1.352(3)
C8 C9 1.410(4)
C8 H8 0.9500
C3 C2 1.353(3)
C3 C4 1.398(3)
C3 H3 0.9500
C11 C12 1.399(3)
C11 C16 1.418(3)
C11 C10 1.442(4)
C2 N1 1.383(3)
C2 C5 1.488(3)
C4 N2 1.329(3)
C4 C6 1.495(3)
C7 C16 1.403(3)
C7 N1 1.461(3)
C14 C15 1.365(3)
C14 C13 1.400(4)
C14 H14 0.9500
C16 C15 1.443(3)
C15 H15 0.9500
C1 N2 1.350(3)
C1 N1 1.402(3)
C12 C13 1.350(4)
C12 H12 0.9500
C10 C9 1.363(4)
C10 H10 0.9500
C5 H5A 0.9800
C5 H5B 0.9800
C5 H5C 0.9800
C6 H6A 0.9800
C6 H6B 0.9800
C6 H6C 0.9800
C9 H9 0.9500
C13 H13 0.9500

loop_
_geom_torsion_atom_site_label_1
_geom_torsion_atom_site_label_2
_geom_torsion_atom_site_label_3
_geom_torsion_atom_site_label_4
_geom_torsion
C4 C3 C2 N1 1.4(3)
C4 C3 C2 C5 179.8(2)
C2 C3 C4 N2 2.3(3)
C2 C3 C4 C6 -176.1(2)
C9 C8 C7 C16 2.1(3)
C9 C8 C7 N1 -179.5(2)
C8 C7 C16 C11 -1.1(3)
N1 C7 C16 C11 -179.56(18)
C8 C7 C16 C15 178.0(2)
N1 C7 C16 C15 -0.5(3)
C12 C11 C16 C7 177.9(2)
C10 C11 C16 C7 -0.8(3)
C12 C11 C16 C15 -1.2(3)
C10 C11 C16 C15 -179.90(19)
C13 C14 C15 C16 -0.2(3)
C7 C16 C15 C14 -177.8(2)
C11 C16 C15 C14 1.3(3)
C16 C11 C12 C13 0.1(3)
C10 C11 C12 C13 178.7(2)
C12 C11 C10 C9 -176.9(2)
C16 C11 C10 C9 1.8(3)
C11 C10 C9 C8 -0.9(3)
C7 C8 C9 C10 -1.1(4)
C11 C12 C13 C14 1.0(4)
C15 C14 C13 C12 -1.0(4)
C3 C2 N1 C1 -4.3(3)
C5 C2 N1 C1 177.2(2)
C3 C2 N1 C7 174.6(2)
C5 C2 N1 C7 -3.9(3)
N2 C1 N1 C2 3.7(3)
S1 C1 N1 C2 -178.23(17)
N2 C1 N1 C7 -175.25(19)
S1 C1 N1 C7 2.9(3)
C8 C7 N1 C2 -86.6(3)
C16 C7 N1 C2 91.9(2)
C8 C7 N1 C1 92.4(2)
C16 C7 N1 C1 -89.1(2)
C3 C4 N2 C1 -3.1(3)
C6 C4 N2 C1 175.44(19)
N1 C1 N2 C4 0.1(3)
S1 C1 N2 C4 -178.02(15)
